data_7126860
loop_
_publ_author_name
'Garc\'ia-Valdivia, Antonio A'
'Romero, Francisco J.'
'Cepeda, Javier'
'Morales, Diego P.'
'Casati, Nicola'
'Mota, Antonio J.'
'Zotti, Linda A.'
'Palacios, Juan J.'
'Choquesillo-Lazarte, Duane'
'F Salmer\'on, Jos\'e'
'Rivadeneyra, Almudena'
'Rodr\'iguez-Di\'eguez, Antonio'

_publ_section_title
;
 Rational design of an unusual 2D-MOF based on Cu(i) and
 4-hydroxypyrimidine-5-carbonitrile as linker with conductive
 capabilities: a theoretical approach based on high-pressure XRD.
;
_journal_issue 66
_journal_name_full 'Chemical communications (Cambridge, England)'
_journal_page_first 9473
_journal_page_last 9476
_journal_paper_doi 10.1039/d0cc03564e
_journal_volume 56
_journal_year 2020
_chemical_formula_sum 'C5 H2 Cu N3 O'
_chemical_formula_weight 183.64
_space_group_IT_number 57
_space_group_name_Hall '-P 2c 2b'
_space_group_name_H-M_alt 'P b c m'
_symmetry_cell_setting orthorhombic
_symmetry_Int_Tables_number 57
_symmetry_space_group_name_Hall '-P 2c 2b'
_symmetry_space_group_name_H-M 'P b c m'
_atom_sites_solution_hydrogens geom
_audit_creation_date 2020-03-12T08:42:22-00:00
_audit_creation_method 'WinGX routine CIF_UPDATE'
_audit_update_record
;
2020-03-28 deposited with the CCDC.	2020-07-09 downloaded from the CCDC.
;
_cell_angle_alpha 90
_cell_angle_beta 90
_cell_angle_gamma 90
_cell_formula_units_Z 4
_cell_length_a 7.9702(8)
_cell_length_b 10.714(9)
_cell_length_c 5.6247(4)
_cell_measurement_reflns_used 563
_cell_measurement_temperature 293(2)
_cell_measurement_theta_max 17.901
_cell_measurement_theta_min 1.766
_cell_volume 480.3(4)
_computing_cell_refinement 'CrysAlisPro 1.171.39.46 (Rigaku OD, 2018)'
_computing_data_collection 'CrysAlisPro 1.171.39.46 (Rigaku OD, 2018)'
_computing_data_reduction 'CrysAlisPro 1.171.39.46 (Rigaku OD, 2018)'
_computing_structure_refinement 'SHELXL-2018/3 (Sheldrick, 2018)'
_diffrn_ambient_environment 'collected in a Diamond Anvil Cell'
_diffrn_ambient_pressure 2750000
_diffrn_ambient_temperature 293(2)
_diffrn_measured_fraction_theta_full 0.413
_diffrn_measured_fraction_theta_max 0.399
_diffrn_measurement_device_type 'dectris-CrysAlisPro-abstract goniometer imported dectris images'
_diffrn_measurement_method '\f scans'
_diffrn_radiation_monochromator synchrotron
_diffrn_radiation_type synchrotron
_diffrn_radiation_wavelength 0.49276
_diffrn_reflns_av_R_equivalents 0.0562
_diffrn_reflns_av_unetI/netI 0.0434
_diffrn_reflns_Laue_measured_fraction_full 0.413
_diffrn_reflns_Laue_measured_fraction_max 0.399
_diffrn_reflns_limit_h_max 9
_diffrn_reflns_limit_h_min -9
_diffrn_reflns_limit_k_max 4
_diffrn_reflns_limit_k_min -4
_diffrn_reflns_limit_l_max 7
_diffrn_reflns_limit_l_min -7
_diffrn_reflns_number 1533
_diffrn_reflns_point_group_measured_fraction_full 0.413
_diffrn_reflns_point_group_measured_fraction_max 0.399
_diffrn_reflns_theta_full 17.197
_diffrn_reflns_theta_max 17.851
_diffrn_reflns_theta_min 1.771
_diffrn_source synchrotron
_exptl_absorpt_coefficient_mu 4.439
_exptl_absorpt_correction_T_max 1
_exptl_absorpt_correction_T_min 0.12418
_exptl_absorpt_correction_type multi-scan
_exptl_absorpt_process_details
;
        CrysAlisPro 1.171.39.46 (Rigaku Oxford Diffraction, 2018)
        Empirical absorption correction using spherical harmonics,
 implemented in SCALE3 ABSPACK scaling algorithm.
;
_exptl_crystal_colour yellow
_exptl_crystal_density_diffrn 2.539
_exptl_crystal_description prism
_exptl_crystal_F_000 360
_exptl_crystal_size_max 0.07
_exptl_crystal_size_mid 0.05
_exptl_crystal_size_min 0.02
_refine_diff_density_max 0.974
_refine_diff_density_min -0.814
_refine_diff_density_rms 0.143
_refine_ls_extinction_method none
_refine_ls_goodness_of_fit_ref 1.167
_refine_ls_hydrogen_treatment constr
_refine_ls_matrix_type full
_refine_ls_number_parameters 34
_refine_ls_number_reflns 213
_refine_ls_number_restraints 0
_refine_ls_restrained_S_all 1.167
_refine_ls_R_factor_all 0.0719
_refine_ls_R_factor_gt 0.0672
_refine_ls_shift/su_max 0.003
_refine_ls_shift/su_mean 0.001
_refine_ls_structure_factor_coef Fsqd
_refine_ls_weighting_details 'w=1/[\s^2^(Fo^2^)+(0.1528P)^2^+0.5310P] where P=(Fo^2^+2Fc^2^)/3'
_refine_ls_weighting_scheme calc
_refine_ls_wR_factor_ref 0.2069
_reflns_number_gt 179
_reflns_number_total 213
_reflns_threshold_expression 'I > 2\s(I)'
_cod_data_source_file d0cc03564e2.cif
_cod_data_source_block avg112_2p75_
_cod_depositor_comments 'Adding full bibliography for 7126858--7126861.cif.'
_cod_database_code 7126860

loop_
_symmetry_equiv_pos_as_xyz
'x, y, z'
'-x, -y, z+1/2'
'-x, y+1/2, -z+1/2'
'x, -y+1/2, -z'
'-x, -y, -z'
'x, y, -z-1/2'
'x, -y-1/2, z-1/2'
'-x, y-1/2, z'

loop_
_atom_site_label
_atom_site_fract_x
_atom_site_fract_y
_atom_site_fract_z
_atom_site_U_iso_or_equiv
_atom_site_adp_type
_atom_site_calc_flag
_atom_site_occupancy
_atom_site_disorder_assembly
_atom_site_disorder_group
_atom_site_type_symbol
C5 0.5459(12) 0.363(3) 0.25 0.027(3) Uiso d 1 . . C
N3 0.6825(13) 0.331(3) 0.25 0.037(3) Uiso d 1 . . N
O1 0.2799(13) 0.191(3) 0.25 0.033(3) Uiso d 1 . . O
Cu1 -0.10157(17) 0.2340(4) 0.25 0.039(3) Uani d 1 . . Cu
N1 0.0844(11) 0.347(3) 0.25 0.024(2) Uiso d 1 . . N
C1 0.0551(16) 0.469(4) 0.25 0.027(3) Uiso d 1 . . C
H1 -0.056797 0.493149 0.25 0.032 Uiso calc 1 . . H
N2 0.1710(12) 0.561(3) 0.25 0.030(3) Uiso d 1 . . N
C2 0.3314(14) 0.525(3) 0.25 0.024(3) Uiso d 1 . . C
H2 0.415805 0.585356 0.25 0.029 Uiso calc 1 . . H
C3 0.3725(14) 0.401(3) 0.25 0.025(2) Uiso d 1 . . C
C4 0.2507(16) 0.302(4) 0.25 0.025(3) Uiso d 1 . . C

loop_
_atom_site_aniso_label
_atom_site_aniso_U_11
_atom_site_aniso_U_22
_atom_site_aniso_U_33
_atom_site_aniso_U_12
_atom_site_aniso_U_13
_atom_site_aniso_U_23
Cu1 0.0205(13) 0.057(10) 0.0406(13) -0.0013(10) 0 0

loop_
_atom_type_symbol
_atom_type_description
_atom_type_scat_dispersion_real
_atom_type_scat_dispersion_imag
_atom_type_scat_source
C C 0.0033 0.0016 'International Tables Vol C Tables 4.2.6.8 and 6.1.1.4'
H H 0 0 'International Tables Vol C Tables 4.2.6.8 and 6.1.1.4'
N N 0.0061 0.0033 'International Tables Vol C Tables 4.2.6.8 and 6.1.1.4'
O O 0.0106 0.006 'International Tables Vol C Tables 4.2.6.8 and 6.1.1.4'
Cu Cu 0.3201 1.2651 'International Tables Vol C Tables 4.2.6.8 and 6.1.1.4'

loop_
_geom_angle_atom_site_label_1
_geom_angle_atom_site_label_2
_geom_angle_atom_site_label_3
_geom_angle
_geom_angle_site_symmetry_1
_geom_angle_site_symmetry_3
_geom_angle_publ_flag
N3 C5 C3 179(3) . . ?
C5 N3 Cu1 166(3) . 1_655 ?
N1 Cu1 N2 145.9(10) . 3_545 ?
N1 Cu1 N3 109.5(14) . 1_455 ?
N2 Cu1 N3 104.6(9) 3_545 1_455 ?
N1 Cu1 Cu1 85.60(13) . 7_566 ?
N2 Cu1 Cu1 96.67(16) 3_545 7_566 ?
N3 Cu1 Cu1 86.40(13) 1_455 7_566 ?
N1 Cu1 Cu1 85.60(13) . 7_565 ?
N2 Cu1 Cu1 96.67(16) 3_545 7_565 ?
N3 Cu1 Cu1 86.40(13) 1_455 7_565 ?
Cu1 Cu1 Cu1 166.1(3) 7_566 7_565 ?
C1 N1 C4 120(2) . . ?
C1 N1 Cu1 119.1(12) . . ?
C4 N1 Cu1 121(3) . . ?
N2 C1 N1 126.8(17) . . ?
C2 N2 C1 117(3) . . ?
C2 N2 Cu1 123(2) . 3 ?
C1 N2 Cu1 120.3(14) . 3 ?
N2 C2 C3 120(2) . . ?
C2 C3 C4 123.7(15) . . ?
C2 C3 C5 120(2) . . ?
C4 C3 C5 116(3) . . ?
O1 C4 N1 121(3) . . ?
O1 C4 C3 126.5(14) . . ?
N1 C4 C3 112(3) . . ?

loop_
_geom_bond_atom_site_label_1
_geom_bond_atom_site_label_2
_geom_bond_site_symmetry_2
_geom_bond_distance
_geom_bond_publ_flag
C5 N3 . 1.139(19) ?
C5 C3 . 1.44(2) ?
N3 Cu1 1_655 2.012(19) ?
O1 C4 . 1.21(4) ?
Cu1 N1 . 1.92(2) ?
Cu1 N2 3_545 1.94(3) ?
Cu1 Cu1 7_566 2.8333(10) ?
Cu1 Cu1 7_565 2.8333(10) ?
N1 C1 . 1.32(4) ?
N1 C4 . 1.41(2) ?
C1 N2 . 1.35(4) ?
N2 C2 . 1.334(18) ?
C2 C3 . 1.37(4) ?
C3 C4 . 1.44(4) ?
